data_7227072
loop_
_publ_author_name
'Yang, Meng'
'Sun, Juan'
'Guo, Jianni'
'Sun, Guifang'
'Li, Licun'

_publ_section_title
;
 Cu--Ln compounds based on nitronyl nitroxide radicals: synthesis,
 structure, and magnetic and fluorescence properties
;
_journal_issue 48
_journal_name_full CrystEngComm
_journal_page_first 9345
_journal_paper_doi 10.1039/C6CE02049F
_journal_volume 18
_journal_year 2016
_chemical_formula_moiety 'C37 H22 Br Cu F30 Gd N3 O13'
_chemical_formula_sum 'C37 H22 Br Cu F30 Gd N3 O13'
_chemical_formula_weight 1587.28
_chemical_name_systematic
; 
 ? 
;
_space_group_IT_number 2
_symmetry_cell_setting triclinic
_symmetry_space_group_name_Hall '-P 1'
_symmetry_space_group_name_H-M 'P -1'
_atom_sites_solution_hydrogens geom
_atom_sites_solution_primary direct
_atom_sites_solution_secondary difmap
_audit_creation_method SHELXL-97
_audit_update_record
;
2016-07-26 deposited with the CCDC.
2016-11-10 downloaded from the CCDC.
;
_cell_angle_alpha 82.081(5)
_cell_angle_beta 71.866(4)
_cell_angle_gamma 79.621(5)
_cell_formula_units_Z 2
_cell_length_a 11.7300(8)
_cell_length_b 14.9975(13)
_cell_length_c 16.8333(13)
_cell_measurement_reflns_used 7155
_cell_measurement_temperature 113(2)
_cell_measurement_theta_max 27.5
_cell_measurement_theta_min 3.0
_cell_volume 2757.6(4)
_computing_cell_refinement 'CrystalClear-SM Expert 2.1 b42 (Rigaku, 2015)'
_computing_data_collection 'CrystalClear-SM Expert 2.1 b42 (Rigaku, 2015)'
_computing_data_reduction 'CrystalClear-SM Expert 2.1 b42 (Rigaku, 2015)'
_computing_molecular_graphics 'Bruker SHELXTL'
_computing_publication_material 'Bruker SHELXTL'
_computing_structure_refinement 'SHELXL-97 (Sheldrick, 1997)'
_computing_structure_solution 'SHELXS-97 (Sheldrick, 1990)'
_diffrn_ambient_temperature 113(2)
_diffrn_measured_fraction_theta_full 0.975
_diffrn_measured_fraction_theta_max 0.975
_diffrn_measurement_device_type 'CCD area detector'
_diffrn_measurement_method 'profile data from \w-scans'
_diffrn_radiation_monochromator graphite
_diffrn_radiation_source 'fine-focus sealed tube'
_diffrn_radiation_type MoK\a
_diffrn_radiation_wavelength 0.71073
_diffrn_reflns_av_R_equivalents 0.0348
_diffrn_reflns_av_sigmaI/netI 0.0586
_diffrn_reflns_limit_h_max 15
_diffrn_reflns_limit_h_min -15
_diffrn_reflns_limit_k_max 19
_diffrn_reflns_limit_k_min -19
_diffrn_reflns_limit_l_max 15
_diffrn_reflns_limit_l_min -22
_diffrn_reflns_number 24555
_diffrn_reflns_theta_full 27.85
_diffrn_reflns_theta_max 27.85
_diffrn_reflns_theta_min 1.28
_diffrn_standards_decay_% 0
_diffrn_standards_interval_count 0
_diffrn_standards_interval_time 0
_diffrn_standards_number 0
_exptl_absorpt_coefficient_mu 2.462
_exptl_absorpt_correction_T_max 0.540
_exptl_absorpt_correction_T_min 0.483
_exptl_absorpt_correction_type multi-scan
_exptl_absorpt_process_details SADABS
_exptl_crystal_colour Blue-violet
_exptl_crystal_density_diffrn 1.912
_exptl_crystal_density_meas ?
_exptl_crystal_density_method 'not measured'
_exptl_crystal_description block
_exptl_crystal_F_000 1534
_exptl_crystal_size_max 0.30
_exptl_crystal_size_mid 0.28
_exptl_crystal_size_min 0.25
_platon_squeeze_details
;
;
_refine_diff_density_max 1.417
_refine_diff_density_min -2.135
_refine_diff_density_rms 0.208
_refine_ls_extinction_method none
_refine_ls_goodness_of_fit_ref 1.021
_refine_ls_hydrogen_treatment mixed
_refine_ls_matrix_type full
_refine_ls_number_parameters 785
_refine_ls_number_reflns 12793
_refine_ls_number_restraints 22
_refine_ls_restrained_S_all 1.046
_refine_ls_R_factor_all 0.0622
_refine_ls_R_factor_gt 0.0499
_refine_ls_shift/su_max 0.001
_refine_ls_shift/su_mean 0.000
_refine_ls_structure_factor_coef Fsqd
_refine_ls_weighting_details 'calc w=1/[\s^2^(Fo^2^)+(0.1000P)^2^+1.0000P] where P=(Fo^2^+2Fc^2^)/3'
_refine_ls_weighting_scheme calc
_refine_ls_wR_factor_gt 0.1339
_refine_ls_wR_factor_ref 0.1475
_reflns_number_gt 10476
_reflns_number_total 13123
_reflns_threshold_expression >2sigma(I)
_cod_data_source_file c6ce02049f2.cif
_cod_data_source_block 1
_cod_depositor_comments
;
The following automatic conversions were performed:

'_exptl_absorpt_correction_type' value 'Multi-scan' changed to
'multi-scan' according to
/usr/data/users/saulius/crontab/automatic-downloads/rss-feeds/RSC/lib/dictionaries/cif_core.dic
dictionary named 'cif_core.dic' version 2.4.2 from 2011-04-26.

'_exptl_crystal_density_meas' value 'not measured' was changed to '?'
- the value is perceived as not measured.

Automatic conversion script
Id: cif_fix_values 4268 2015-11-12 08:31:59Z antanas 

 Adding full bibliography for 7227070--7227077.cif.
;
_cod_database_code 7227072

loop_
_symmetry_equiv_pos_as_xyz
'x, y, z'
'-x, -y, -z'

loop_
_atom_site_label
_atom_site_type_symbol
_atom_site_fract_x
_atom_site_fract_y
_atom_site_fract_z
_atom_site_U_iso_or_equiv
_atom_site_adp_type
_atom_site_occupancy
_atom_site_symmetry_multiplicity
_atom_site_calc_flag
_atom_site_refinement_flags
Gd Gd -0.009709(19) 0.733411(14) 0.260772(13) 0.01517(8) Uani 1 1 d D
Br1 Br 0.37795(5) 0.40047(4) -0.08988(4) 0.03507(14) Uani 1 1 d .
Cu1 Cu 0.30082(6) 0.39593(4) 0.27362(4) 0.02616(15) Uani 1 1 d .
F3 F -0.0971(3) 0.4674(2) 0.0891(2) 0.0413(8) Uani 1 1 d .
O10 O 0.3341(4) 0.4936(2) 0.3245(3) 0.0327(9) Uani 1 1 d .
O13 O 0.1256(3) 0.4304(2) 0.3321(2) 0.0297(8) Uani 1 1 d .
O11 O 0.4679(3) 0.3362(3) 0.2530(3) 0.0329(9) Uani 1 1 d .
O12 O 0.2688(4) 0.2860(2) 0.2399(2) 0.0321(8) Uani 1 1 d .
O5 O -0.0817(4) 0.8828(2) 0.2631(2) 0.0295(8) Uani 1 1 d .
O4 O 0.0807(3) 0.7912(2) 0.3465(2) 0.0275(8) Uani 1 1 d .
C4 C 0.3470(5) 0.4711(4) 0.0022(3) 0.0276(11) Uani 1 1 d .
O6 O -0.0033(3) 0.5999(2) 0.2066(2) 0.0276(8) Uani 1 1 d .
F23 F 0.7350(4) 0.2956(3) 0.3086(3) 0.0530(11) Uani 1 1 d .
N1 N 0.3142(4) 0.4729(3) 0.1486(3) 0.0263(9) Uani 1 1 d .
F24 F 0.6468(3) 0.2073(2) 0.2637(3) 0.0467(9) Uani 1 1 d .
O1 O 0.4491(4) 0.7253(3) -0.0845(3) 0.0432(11) Uani 1 1 d .
N2 N 0.2529(4) 0.7690(3) 0.1093(3) 0.0234(9) Uani 1 1 d .
O2 O 0.1893(3) 0.7465(2) 0.1859(2) 0.0272(8) Uani 1 1 d .
O9 O -0.1410(3) 0.7270(3) 0.3961(2) 0.0314(8) Uani 1 1 d .
O7 O -0.0071(4) 0.7735(3) 0.1197(2) 0.0310(8) Uani 1 1 d .
F22 F 0.7371(3) 0.3113(3) 0.1787(2) 0.0514(10) Uani 1 1 d .
F1 F 0.0544(4) 0.4305(2) 0.1387(3) 0.0530(10) Uani 1 1 d .
O8 O -0.2045(3) 0.7428(3) 0.2518(2) 0.0317(8) Uani 1 1 d .
F5 F -0.0692(5) 0.8797(3) -0.0001(3) 0.0683(13) Uani 1 1 d .
O3 O 0.0969(4) 0.6191(2) 0.3262(2) 0.0284(8) Uani 1 1 d D
F2 F -0.1252(4) 0.4559(3) 0.2225(2) 0.0525(10) Uani 1 1 d .
C31 C 0.5478(5) 0.3585(3) 0.2785(3) 0.0247(10) Uani 1 1 d .
N3 N 0.3765(4) 0.7595(3) -0.0184(3) 0.0268(9) Uani 1 1 d .
C7 C 0.3415(5) 0.8596(4) -0.0122(3) 0.0288(11) Uani 1 1 d .
F29 F -0.0686(4) 0.4032(4) 0.4878(2) 0.0709(14) Uani 1 1 d .
F12 F -0.4079(4) 0.7937(5) 0.5552(3) 0.092(2) Uani 1 1 d .
F30 F -0.1086(4) 0.5022(3) 0.3928(3) 0.0635(13) Uani 1 1 d .
C8 C 0.2872(5) 0.8632(3) 0.0850(3) 0.0261(10) Uani 1 1 d .
F25 F 0.2444(5) 0.1527(3) 0.1610(3) 0.0707(14) Uani 1 1 d .
C30 C 0.5395(5) 0.4346(4) 0.3201(4) 0.0348(13) Uani 1 1 d .
H30 H 0.6058 0.4448 0.3349 0.042 Uiso 1 1 calc R
F28 F -0.1676(4) 0.3738(3) 0.4086(3) 0.0606(12) Uani 1 1 d .
C13 C -0.0523(5) 0.4837(4) 0.1493(4) 0.0325(12) Uani 1 1 d .
C2 C 0.3049(5) 0.5638(3) 0.1381(3) 0.0262(10) Uani 1 1 d .
H2 H 0.2895 0.5957 0.1849 0.031 Uiso 1 1 calc R
C6 C 0.3129(5) 0.7111(3) 0.0513(3) 0.0247(10) Uani 1 1 d .
C12 C 0.3821(6) 0.8678(4) 0.1295(4) 0.0392(14) Uani 1 1 d .
H12B H 0.3491 0.8530 0.1887 0.059 Uiso 1 1 calc R
H12C H 0.4032 0.9281 0.1198 0.059 Uiso 1 1 calc R
H12A H 0.4533 0.8251 0.1079 0.059 Uiso 1 1 calc R
C14 C -0.0377(5) 0.5837(4) 0.1471(3) 0.0272(11) Uani 1 1 d .
C5 C 0.3378(5) 0.5643(4) -0.0104(3) 0.0286(11) Uani 1 1 d .
H5 H 0.3447 0.5945 -0.0634 0.034 Uiso 1 1 calc R
C26 C -0.0870(5) 0.9441(4) 0.3090(3) 0.0296(11) Uani 1 1 d .
C11 C 0.1767(6) 0.9337(4) 0.1143(4) 0.0346(13) Uani 1 1 d .
H11A H 0.1107 0.9197 0.0982 0.052 Uiso 1 1 calc R
H11C H 0.1951 0.9928 0.0890 0.052 Uiso 1 1 calc R
H11B H 0.1542 0.9334 0.1743 0.052 Uiso 1 1 calc R
C16 C -0.0458(5) 0.7350(4) 0.0746(3) 0.0269(11) Uani 1 1 d .
F18 F 0.1542(5) 0.9491(3) 0.4433(3) 0.0813(17) Uani 1 1 d .
C34 C 0.1701(5) 0.2539(4) 0.2677(4) 0.0310(12) Uani 1 1 d .
F8 F -0.5103(4) 0.8399(4) 0.3006(3) 0.0748(16) Uani 1 1 d .
C3 C 0.3348(4) 0.4272(4) 0.0815(3) 0.0274(11) Uani 1 1 d .
H3 H 0.3409 0.3641 0.0884 0.033 Uiso 1 1 calc R
F11 F -0.2256(5) 0.8056(5) 0.5470(3) 0.0875(18) Uani 1 1 d .
C23 C 0.1267(6) 0.8695(4) 0.4426(4) 0.0419(15) Uani 1 1 d .
C24 C 0.0577(5) 0.8637(4) 0.3798(3) 0.0303(12) Uani 1 1 d .
C21 C -0.3049(5) 0.7765(4) 0.2972(3) 0.0321(12) Uani 1 1 d .
C32 C 0.6675(5) 0.2915(4) 0.2582(4) 0.0323(12) Uani 1 1 d .
C19 C -0.2522(5) 0.7569(4) 0.4267(3) 0.0305(11) Uani 1 1 d .
F6 F -0.0035(6) 0.7672(4) -0.0726(3) 0.095(2) Uani 1 1 d .
C36 C 0.0457(5) 0.3776(4) 0.3481(3) 0.0285(11) Uani 1 1 d .
C29 C 0.4322(5) 0.4952(4) 0.3397(4) 0.0334(13) Uani 1 1 d .
C15 C -0.0626(5) 0.6431(4) 0.0814(3) 0.0307(12) Uani 1 1 d .
H15 H -0.0903 0.6224 0.0422 0.037 Uiso 1 1 calc R
C1 C 0.3174(4) 0.6124(3) 0.0604(3) 0.0238(10) Uani 1 1 d .
F67 F -0.3680(5) 0.8677(5) 0.1897(4) 0.106(2) Uani 1 1 d .
C37 C -0.0764(5) 0.4143(4) 0.4099(4) 0.0340(12) Uani 1 1 d .
C33 C 0.1792(6) 0.1593(4) 0.2398(4) 0.0369(13) Uani 1 1 d .
C17 C -0.0762(6) 0.7937(4) -0.0014(4) 0.0406(14) Uani 1 1 d .
C35 C 0.0588(5) 0.2921(4) 0.3204(3) 0.0332(12) Uani 1 1 d .
H35 H -0.0068 0.2599 0.3369 0.040 Uiso 1 1 calc R
F26 F 0.2340(7) 0.0978(3) 0.2835(4) 0.115(3) Uani 1 1 d .
F27 F 0.0742(5) 0.1349(4) 0.2484(4) 0.106(2) Uani 1 1 d .
C25 C -0.0247(6) 0.9419(4) 0.3668(4) 0.0344(13) Uani 1 1 d .
H25 H -0.0369 0.9918 0.3972 0.041 Uiso 1 1 calc R
C9 C 0.2467(6) 0.8904(4) -0.0598(4) 0.0394(14) Uani 1 1 d .
H9B H 0.2824 0.8783 -0.1176 0.059 Uiso 1 1 calc R
H9C H 0.2194 0.9544 -0.0563 0.059 Uiso 1 1 calc R
H9A H 0.1791 0.8576 -0.0352 0.059 Uiso 1 1 calc R
C20 C -0.3380(5) 0.7876(4) 0.3836(4) 0.0357(13) Uani 1 1 d .
H20 H -0.4155 0.8148 0.4113 0.043 Uiso 1 1 calc R
F10 F -0.2773(5) 0.6765(4) 0.5589(3) 0.0931(19) Uani 1 1 d .
C22 C -0.4030(6) 0.8054(5) 0.2529(4) 0.0476(17) Uani 1 1 d .
F9 F -0.4210(5) 0.7359(4) 0.2197(4) 0.092(2) Uani 1 1 d .
F16 F 0.0577(7) 0.8527(5) 0.5199(3) 0.113(3) Uani 1 1 d .
C18 C -0.2904(6) 0.7602(5) 0.5220(4) 0.0464(16) Uani 1 1 d .
C10 C 0.4537(6) 0.9070(5) -0.0530(4) 0.0476(17) Uani 1 1 d .
H10B H 0.5128 0.8856 -0.0235 0.071 Uiso 1 1 calc R
H10C H 0.4309 0.9716 -0.0505 0.071 Uiso 1 1 calc R
H10A H 0.4875 0.8936 -0.1105 0.071 Uiso 1 1 calc R
F4 F -0.1884(5) 0.7897(4) -0.0001(4) 0.107(2) Uani 1 1 d U
F14 F -0.1279(4) 1.0694(2) 0.2171(2) 0.0501(10) Uani 1 1 d .
F15 F -0.1829(4) 1.0937(3) 0.3465(3) 0.0626(13) Uani 1 1 d .
F13 F -0.2811(4) 1.0135(3) 0.3006(3) 0.0656(13) Uani 1 1 d .
F21 F 0.5363(4) 0.5978(3) 0.3792(4) 0.0867(19) Uani 1 1 d .
C27 C -0.1715(6) 1.0305(4) 0.2938(4) 0.0375(14) Uani 1 1 d .
F20 F 0.3787(6) 0.5511(6) 0.4733(5) 0.134(3) Uani 1 1 d .
F19 F 0.3571(6) 0.6471(4) 0.3701(5) 0.115(2) Uani 1 1 d U
F17 F 0.2218(6) 0.8104(5) 0.4340(5) 0.131(3) Uani 1 1 d U
C28 C 0.4276(7) 0.5738(6) 0.3895(7) 0.071(3) Uani 1 1 d .
H3B H 0.139(7) 0.629(2) 0.356(5) 0.107 Uiso 1 1 d D
H3A H 0.077(6) 0.566(2) 0.342(5) 0.107 Uiso 1 1 d D

loop_
_atom_site_aniso_label
_atom_site_aniso_U_11
_atom_site_aniso_U_22
_atom_site_aniso_U_33
_atom_site_aniso_U_23
_atom_site_aniso_U_13
_atom_site_aniso_U_12
Gd 0.01944(13) 0.01310(12) 0.01424(12) -0.00281(8) -0.00841(8) 0.00180(8)
Br1 0.0349(3) 0.0353(3) 0.0387(3) -0.0141(2) -0.0126(2) -0.0032(2)
Cu1 0.0266(3) 0.0195(3) 0.0332(4) -0.0017(2) -0.0118(3) -0.0006(2)
F3 0.053(2) 0.0366(19) 0.045(2) -0.0109(15) -0.0248(17) -0.0087(16)
O10 0.033(2) 0.0209(18) 0.045(2) -0.0059(16) -0.0136(18) -0.0015(15)
O13 0.030(2) 0.0258(19) 0.034(2) 0.0017(15) -0.0118(16) -0.0032(15)
O11 0.032(2) 0.030(2) 0.041(2) -0.0120(17) -0.0178(17) 0.0048(16)
O12 0.038(2) 0.0226(18) 0.037(2) 0.0006(15) -0.0136(17) -0.0054(16)
O5 0.039(2) 0.0215(18) 0.029(2) -0.0053(14) -0.0149(16) 0.0024(15)
O4 0.0303(19) 0.0274(19) 0.0269(19) -0.0088(15) -0.0116(15) 0.0011(15)
C4 0.023(2) 0.029(3) 0.033(3) -0.010(2) -0.008(2) -0.003(2)
O6 0.033(2) 0.0260(19) 0.0276(19) -0.0030(14) -0.0141(16) -0.0036(15)
F23 0.052(2) 0.046(2) 0.076(3) -0.018(2) -0.047(2) 0.0129(18)
N1 0.025(2) 0.022(2) 0.032(2) -0.0006(17) -0.0092(18) -0.0025(17)
F24 0.046(2) 0.0231(17) 0.078(3) -0.0092(16) -0.0313(19) 0.0060(15)
O1 0.045(3) 0.043(2) 0.030(2) -0.0037(18) 0.0028(19) 0.0010(19)
N2 0.027(2) 0.021(2) 0.024(2) 0.0018(16) -0.0117(17) -0.0024(16)
O2 0.0283(19) 0.0289(19) 0.0228(18) 0.0007(14) -0.0065(15) -0.0041(15)
O9 0.030(2) 0.037(2) 0.0248(19) -0.0002(15) -0.0093(15) 0.0033(16)
O7 0.040(2) 0.030(2) 0.027(2) 0.0001(15) -0.0148(16) -0.0058(16)
F22 0.0323(19) 0.064(3) 0.048(2) -0.0050(19) -0.0025(16) 0.0041(17)
F1 0.047(2) 0.0298(19) 0.090(3) -0.0161(19) -0.032(2) 0.0034(16)
O8 0.0269(19) 0.039(2) 0.032(2) -0.0086(16) -0.0127(16) -0.0014(16)
F5 0.109(4) 0.036(2) 0.073(3) 0.014(2) -0.058(3) -0.005(2)
O3 0.037(2) 0.0238(18) 0.028(2) -0.0036(14) -0.0175(16) 0.0023(15)
F2 0.074(3) 0.047(2) 0.039(2) -0.0023(17) -0.0091(19) -0.030(2)
C31 0.024(2) 0.023(2) 0.027(3) -0.0002(19) -0.009(2) -0.0024(19)
N3 0.027(2) 0.023(2) 0.028(2) -0.0003(17) -0.0069(18) -0.0020(17)
C7 0.035(3) 0.025(3) 0.026(3) 0.001(2) -0.009(2) -0.005(2)
F29 0.057(3) 0.124(4) 0.030(2) -0.005(2) -0.0130(19) -0.011(3)
F12 0.055(3) 0.168(6) 0.032(2) -0.017(3) -0.008(2) 0.037(3)
F30 0.045(2) 0.050(2) 0.072(3) -0.002(2) 0.008(2) 0.0046(18)
C8 0.030(3) 0.023(2) 0.027(3) 0.0022(19) -0.012(2) -0.005(2)
F25 0.104(4) 0.052(3) 0.061(3) -0.023(2) -0.014(3) -0.027(3)
C30 0.027(3) 0.029(3) 0.052(4) -0.011(2) -0.015(3) 0.000(2)
F28 0.038(2) 0.086(3) 0.061(3) -0.029(2) -0.0014(19) -0.025(2)
C13 0.034(3) 0.031(3) 0.035(3) -0.004(2) -0.014(2) -0.005(2)
C2 0.024(2) 0.026(3) 0.029(3) -0.002(2) -0.011(2) 0.0002(19)
C6 0.024(2) 0.025(2) 0.027(3) 0.0003(19) -0.012(2) -0.0021(19)
C12 0.048(4) 0.044(3) 0.037(3) 0.000(3) -0.024(3) -0.017(3)
C14 0.025(3) 0.028(3) 0.029(3) -0.008(2) -0.007(2) -0.002(2)
C5 0.031(3) 0.028(3) 0.026(3) 0.001(2) -0.009(2) -0.002(2)
C26 0.033(3) 0.022(2) 0.031(3) -0.004(2) -0.009(2) 0.003(2)
C11 0.047(3) 0.022(3) 0.035(3) -0.001(2) -0.016(3) -0.002(2)
C16 0.026(3) 0.033(3) 0.023(3) -0.001(2) -0.008(2) -0.005(2)
F18 0.123(5) 0.060(3) 0.099(4) 0.010(3) -0.081(4) -0.035(3)
C34 0.042(3) 0.023(3) 0.033(3) 0.008(2) -0.018(2) -0.012(2)
F8 0.043(2) 0.121(4) 0.063(3) -0.044(3) -0.031(2) 0.034(2)
C3 0.022(2) 0.024(2) 0.036(3) -0.002(2) -0.010(2) -0.0011(19)
F11 0.087(4) 0.152(6) 0.037(3) -0.027(3) -0.016(2) -0.041(4)
C23 0.055(4) 0.035(3) 0.045(4) -0.015(3) -0.032(3) 0.010(3)
C24 0.040(3) 0.027(3) 0.024(3) -0.003(2) -0.011(2) -0.003(2)
C21 0.032(3) 0.038(3) 0.029(3) -0.007(2) -0.015(2) 0.002(2)
C32 0.031(3) 0.029(3) 0.042(3) -0.009(2) -0.018(2) 0.001(2)
C19 0.034(3) 0.031(3) 0.025(3) -0.003(2) -0.010(2) 0.000(2)
F6 0.169(6) 0.070(3) 0.026(2) 0.005(2) -0.020(3) 0.008(3)
C36 0.032(3) 0.030(3) 0.024(3) 0.006(2) -0.011(2) -0.007(2)
C29 0.026(3) 0.025(3) 0.049(4) -0.011(2) -0.006(2) -0.007(2)
C15 0.038(3) 0.033(3) 0.025(3) -0.007(2) -0.015(2) -0.002(2)
C1 0.025(2) 0.019(2) 0.025(3) -0.0011(18) -0.007(2) 0.0000(18)
F67 0.080(4) 0.154(6) 0.086(4) 0.061(4) -0.054(3) -0.021(4)
C37 0.036(3) 0.039(3) 0.028(3) 0.000(2) -0.008(2) -0.014(2)
C33 0.046(3) 0.034(3) 0.033(3) -0.003(2) -0.011(3) -0.014(3)
C17 0.051(4) 0.043(4) 0.035(3) 0.004(3) -0.023(3) -0.013(3)
C35 0.038(3) 0.033(3) 0.032(3) 0.003(2) -0.014(2) -0.012(2)
F26 0.242(8) 0.026(2) 0.114(5) -0.007(3) -0.123(5) 0.013(3)
F27 0.065(3) 0.074(4) 0.180(6) -0.067(4) 0.001(4) -0.036(3)
C25 0.046(3) 0.027(3) 0.032(3) -0.012(2) -0.018(3) 0.007(2)
C9 0.054(4) 0.032(3) 0.031(3) 0.003(2) -0.018(3) 0.002(3)
C20 0.026(3) 0.045(3) 0.034(3) -0.009(3) -0.008(2) 0.003(2)
F10 0.108(4) 0.095(4) 0.040(3) 0.029(3) 0.000(3) 0.014(3)
C22 0.034(3) 0.074(5) 0.038(4) -0.019(3) -0.019(3) 0.009(3)
F9 0.082(4) 0.114(5) 0.108(4) -0.071(4) -0.069(3) 0.031(3)
F16 0.155(6) 0.178(7) 0.042(3) 0.028(3) -0.053(3) -0.099(5)
C18 0.041(4) 0.065(4) 0.027(3) 0.006(3) -0.011(3) 0.003(3)
C10 0.051(4) 0.043(4) 0.044(4) 0.000(3) -0.002(3) -0.020(3)
F4 0.087(4) 0.140(5) 0.119(4) 0.076(4) -0.082(3) -0.055(3)
F14 0.065(3) 0.034(2) 0.051(2) 0.0074(16) -0.028(2) 0.0040(17)
F15 0.095(3) 0.033(2) 0.067(3) -0.0232(19) -0.048(3) 0.029(2)
F13 0.038(2) 0.038(2) 0.124(4) -0.001(2) -0.035(2) 0.0031(17)
F21 0.046(3) 0.065(3) 0.164(5) -0.067(3) -0.030(3) -0.006(2)
C27 0.043(3) 0.028(3) 0.042(3) -0.007(2) -0.019(3) 0.006(2)
F20 0.084(4) 0.190(8) 0.137(6) -0.132(6) 0.006(4) -0.023(5)
F19 0.091(4) 0.052(3) 0.230(7) -0.071(4) -0.080(4) 0.024(3)
F17 0.129(5) 0.137(5) 0.175(6) -0.111(4) -0.127(4) 0.079(4)
C28 0.035(4) 0.066(5) 0.118(8) -0.059(5) -0.014(4) 0.002(3)

loop_
_atom_type_symbol
_atom_type_description
_atom_type_scat_dispersion_real
_atom_type_scat_dispersion_imag
_atom_type_scat_source
C C 0.0033 0.0016 'International Tables Vol C Tables 4.2.6.8 and 6.1.1.4'
H H 0.0000 0.0000 'International Tables Vol C Tables 4.2.6.8 and 6.1.1.4'
Br Br -0.2901 2.4595 'International Tables Vol C Tables 4.2.6.8 and 6.1.1.4'
Cu Cu 0.3201 1.2651 'International Tables Vol C Tables 4.2.6.8 and 6.1.1.4'
F F 0.0171 0.0103 'International Tables Vol C Tables 4.2.6.8 and 6.1.1.4'
N N 0.0061 0.0033 'International Tables Vol C Tables 4.2.6.8 and 6.1.1.4'
O O 0.0106 0.0060 'International Tables Vol C Tables 4.2.6.8 and 6.1.1.4'
Gd Gd -0.1653 3.9035 'International Tables Vol C Tables 4.2.6.8 and 6.1.1.4'

loop_
_geom_angle_atom_site_label_1
_geom_angle_atom_site_label_2
_geom_angle_atom_site_label_3
_geom_angle
O5 Gd O6 146.61(13)
O5 Gd O3 141.27(13)
O6 Gd O3 71.96(13)
O5 Gd O2 97.72(14)
O6 Gd O2 92.99(13)
O3 Gd O2 77.43(13)
O5 Gd O8 75.99(14)
O6 Gd O8 77.15(13)
O3 Gd O8 128.50(14)
O2 Gd O8 144.98(13)
O5 Gd O9 82.79(14)
O6 Gd O9 107.22(14)
O3 Gd O9 79.10(13)
O2 Gd O9 142.30(13)
O8 Gd O9 71.98(13)
O5 Gd O7 78.68(13)
O6 Gd O7 74.16(13)
O3 Gd O7 133.64(13)
O2 Gd O7 73.71(13)
O8 Gd O7 71.28(14)
O9 Gd O7 141.82(13)
O5 Gd O4 73.80(13)
O6 Gd O4 139.44(13)
O3 Gd O4 68.23(13)
O2 Gd O4 71.31(13)
O8 Gd O4 135.70(13)
O9 Gd O4 72.74(13)
O7 Gd O4 131.40(13)
O10 Cu1 O11 91.28(16)
O10 Cu1 O12 170.49(17)
O11 Cu1 O12 86.11(16)
O10 Cu1 O13 88.15(16)
O11 Cu1 O13 160.02(17)
O12 Cu1 O13 91.18(16)
O10 Cu1 N1 95.66(16)
O11 Cu1 N1 99.40(17)
O12 Cu1 N1 93.79(16)
O13 Cu1 N1 100.53(15)
C29 O10 Cu1 124.8(3)
C36 O13 Cu1 124.5(4)
C31 O11 Cu1 126.3(3)
C34 O12 Cu1 125.2(4)
C26 O5 Gd 135.4(3)
C24 O4 Gd 132.4(4)
C5 C4 C3 120.8(5)
C5 C4 Br1 120.3(4)
C3 C4 Br1 119.0(4)
C14 O6 Gd 131.5(3)
C3 N1 C2 118.7(5)
C3 N1 Cu1 119.3(3)
C2 N1 Cu1 122.0(4)
O2 N2 C6 125.6(4)
O2 N2 C8 120.3(4)
C6 N2 C8 112.8(4)
N2 O2 Gd 139.0(3)
C19 O9 Gd 132.9(3)
C16 O7 Gd 129.0(3)
C21 O8 Gd 131.8(4)
Gd O3 H3B 123(2)
Gd O3 H3A 124(3)
H3B O3 H3A 108(3)
O11 C31 C30 127.7(5)
O11 C31 C32 113.1(4)
C30 C31 C32 119.2(5)
O1 N3 C6 125.4(5)
O1 N3 C7 122.8(4)
C6 N3 C7 111.6(4)
N3 C7 C10 109.4(5)
N3 C7 C9 106.2(4)
C10 C7 C9 110.7(5)
N3 C7 C8 101.0(4)
C10 C7 C8 115.4(5)
C9 C7 C8 113.3(5)
N2 C8 C11 110.0(4)
N2 C8 C12 105.6(4)
C11 C8 C12 110.6(5)
N2 C8 C7 99.9(4)
C11 C8 C7 116.0(4)
C12 C8 C7 113.6(5)
C29 C30 C31 120.2(5)
C29 C30 H30 119.9
C31 C30 H30 119.9
F2 C13 F1 107.3(5)
F2 C13 F3 107.5(5)
F1 C13 F3 106.5(5)
F2 C13 C14 111.1(5)
F1 C13 C14 110.6(5)
F3 C13 C14 113.6(5)
N1 C2 C1 122.7(5)
N1 C2 H2 118.7
C1 C2 H2 118.7
N2 C6 N3 108.3(4)
N2 C6 C1 127.0(5)
N3 C6 C1 124.6(5)
C8 C12 H12B 109.5
C8 C12 H12C 109.5
H12B C12 H12C 109.5
C8 C12 H12A 109.5
H12B C12 H12A 109.5
H12C C12 H12A 109.5
O6 C14 C15 128.9(5)
O6 C14 C13 113.4(5)
C15 C14 C13 117.6(5)
C4 C5 C1 117.3(5)
C4 C5 H5 121.3
C1 C5 H5 121.3
O5 C26 C25 128.0(5)
O5 C26 C27 112.9(5)
C25 C26 C27 119.0(5)
C8 C11 H11A 109.5
C8 C11 H11C 109.5
H11A C11 H11C 109.5
C8 C11 H11B 109.5
H11A C11 H11B 109.5
H11C C11 H11B 109.5
O7 C16 C15 128.7(5)
O7 C16 C17 116.7(5)
C15 C16 C17 114.5(5)
O12 C34 C35 129.1(5)
O12 C34 C33 112.8(5)
C35 C34 C33 118.1(5)
N1 C3 C4 121.8(5)
N1 C3 H3 119.1
C4 C3 H3 119.1
F17 C23 F18 109.3(7)
F17 C23 F16 105.7(7)
F18 C23 F16 103.4(6)
F17 C23 C24 112.8(5)
F18 C23 C24 114.9(5)
F16 C23 C24 109.9(6)
O4 C24 C25 127.7(5)
O4 C24 C23 116.2(5)
C25 C24 C23 116.2(5)
O8 C21 C20 127.7(5)
O8 C21 C22 114.9(5)
C20 C21 C22 117.4(5)
F24 C32 F23 108.6(5)
F24 C32 F22 107.4(5)
F23 C32 F22 106.2(5)
F24 C32 C31 111.3(5)
F23 C32 C31 112.7(5)
F22 C32 C31 110.4(5)
O9 C19 C20 127.6(5)
O9 C19 C18 113.2(5)
C20 C19 C18 119.2(5)
O13 C36 C35 128.0(5)
O13 C36 C37 113.3(5)
C35 C36 C37 118.6(5)
O10 C29 C30 129.3(5)
O10 C29 C28 113.5(5)
C30 C29 C28 117.2(6)
C14 C15 C16 119.8(5)
C14 C15 H15 120.1
C16 C15 H15 120.1
C2 C1 C5 118.7(5)
C2 C1 C6 120.7(5)
C5 C1 C6 120.6(5)
F30 C37 F29 107.1(5)
F30 C37 F28 106.0(5)
F29 C37 F28 108.2(5)
F30 C37 C36 111.9(4)
F29 C37 C36 110.4(5)
F28 C37 C36 112.9(5)
F26 C33 F27 106.9(6)
F26 C33 F25 105.7(6)
F27 C33 F25 107.5(6)
F26 C33 C34 110.3(5)
F27 C33 C34 113.9(5)
F25 C33 C34 112.1(5)
F6 C17 F5 107.6(6)
F6 C17 F4 108.1(6)
F5 C17 F4 106.6(6)
F6 C17 C16 112.1(6)
F5 C17 C16 111.6(5)
F4 C17 C16 110.5(5)
C36 C35 C34 120.5(5)
C36 C35 H35 119.7
C34 C35 H35 119.7
C26 C25 C24 120.1(5)
C26 C25 H25 119.9
C24 C25 H25 119.9
C7 C9 H9B 109.5
C7 C9 H9C 109.5
H9B C9 H9C 109.5
C7 C9 H9A 109.5
H9B C9 H9A 109.5
H9C C9 H9A 109.5
C19 C20 C21 118.7(5)
C19 C20 H20 120.7
C21 C20 H20 120.7
F8 C22 F9 106.4(6)
F8 C22 F67 107.0(7)
F9 C22 F67 106.4(6)
F8 C22 C21 115.5(5)
F9 C22 C21 111.2(6)
F67 C22 C21 109.9(6)
F11 C18 F10 106.1(6)
F11 C18 F12 107.9(7)
F10 C18 F12 105.0(6)
F11 C18 C19 113.6(6)
F10 C18 C19 109.8(6)
F12 C18 C19 113.9(5)
C7 C10 H10B 109.5
C7 C10 H10C 109.5
H10B C10 H10C 109.5
C7 C10 H10A 109.5
H10B C10 H10A 109.5
H10C C10 H10A 109.5
F13 C27 F14 107.4(5)
F13 C27 F15 108.2(5)
F14 C27 F15 105.9(5)
F13 C27 C26 112.0(5)
F14 C27 C26 110.3(5)
F15 C27 C26 112.7(5)
F19 C28 F21 107.5(8)
F19 C28 F20 106.1(7)
F21 C28 F20 107.2(8)
F19 C28 C29 111.8(8)
F21 C28 C29 113.9(6)
F20 C28 C29 109.9(7)

loop_
_geom_bond_atom_site_label_1
_geom_bond_atom_site_label_2
_geom_bond_distance
Gd O5 2.248(3)
Gd O6 2.292(4)
Gd O3 2.298(4)
Gd O2 2.311(4)
Gd O8 2.314(4)
Gd O9 2.320(4)
Gd O7 2.359(4)
Gd O4 2.364(4)
Br1 C4 1.903(5)
Cu1 O10 1.947(4)
Cu1 O11 1.948(4)
Cu1 O12 1.949(4)
Cu1 O13 1.989(4)
Cu1 N1 2.231(4)
F3 C13 1.346(7)
O10 C29 1.260(7)
O13 C36 1.277(6)
O11 C31 1.255(6)
O12 C34 1.261(7)
O5 C26 1.261(6)
O4 C24 1.239(6)
C4 C5 1.374(7)
C4 C3 1.381(8)
O6 C14 1.257(6)
F23 C32 1.341(6)
N1 C3 1.338(7)
N1 C2 1.339(7)
F24 C32 1.314(6)
O1 N3 1.280(6)
N2 O2 1.306(5)
N2 C6 1.336(7)
N2 C8 1.506(6)
O9 C19 1.266(7)
O7 C16 1.242(6)
F22 C32 1.358(7)
F1 C13 1.333(7)
O8 C21 1.248(6)
F5 C17 1.311(7)
O3 H3B 0.856(11)
O3 H3A 0.853(10)
F2 C13 1.325(7)
C31 C30 1.393(7)
C31 C32 1.545(7)
N3 C6 1.369(7)
N3 C7 1.492(7)
C7 C10 1.532(8)
C7 C9 1.535(8)
C7 C8 1.566(7)
F29 C37 1.328(7)
F12 C18 1.347(8)
F30 C37 1.321(7)
C8 C11 1.515(7)
C8 C12 1.539(8)
F25 C33 1.316(7)
C30 C29 1.389(8)
C30 H30 0.9300
F28 C37 1.330(7)
C13 C14 1.533(8)
C2 C1 1.386(7)
C2 H2 0.9300
C6 C1 1.461(7)
C12 H12B 0.9600
C12 H12C 0.9600
C12 H12A 0.9600
C14 C15 1.392(8)
C5 C1 1.412(7)
C5 H5 0.9300
C26 C25 1.380(8)
C26 C27 1.527(7)
C11 H11A 0.9600
C11 H11C 0.9600
C11 H11B 0.9600
C16 C15 1.411(8)
C16 C17 1.550(8)
F18 C23 1.294(8)
C34 C35 1.403(8)
C34 C33 1.532(8)
F8 C22 1.322(7)
C3 H3 0.9300
F11 C18 1.297(9)
C23 F17 1.276(8)
C23 F16 1.318(9)
C23 C24 1.538(8)
C24 C25 1.419(8)
C21 C20 1.408(8)
C21 C22 1.527(8)
C19 C20 1.395(8)
C19 C18 1.531(8)
F6 C17 1.300(8)
C36 C35 1.391(8)
C36 C37 1.545(8)
C29 C28 1.522(9)
C15 H15 0.9300
F67 C22 1.329(9)
C33 F26 1.304(8)
C33 F27 1.307(8)
C17 F4 1.322(8)
C35 H35 0.9300
C25 H25 0.9300
C9 H9B 0.9600
C9 H9C 0.9600
C9 H9A 0.9600
C20 H20 0.9300
F10 C18 1.327(9)
C22 F9 1.325(9)
C10 H10B 0.9600
C10 H10C 0.9600
C10 H10A 0.9600
F14 C27 1.325(7)
F15 C27 1.348(7)
F13 C27 1.322(7)
F21 C28 1.340(8)
F20 C28 1.368(12)
F19 C28 1.319(11)

loop_
_geom_torsion_atom_site_label_1
_geom_torsion_atom_site_label_2
_geom_torsion_atom_site_label_3
_geom_torsion_atom_site_label_4
_geom_torsion
O11 Cu1 O10 C29 -6.6(5)
O12 Cu1 O10 C29 67.3(12)
O13 Cu1 O10 C29 153.4(5)
N1 Cu1 O10 C29 -106.2(5)
O10 Cu1 O13 C36 -158.2(4)
O11 Cu1 O13 C36 -69.6(7)
O12 Cu1 O13 C36 12.3(4)
N1 Cu1 O13 C36 106.3(4)
O10 Cu1 O11 C31 7.4(5)
O12 Cu1 O11 C31 -163.4(5)
O13 Cu1 O11 C31 -80.7(7)
N1 Cu1 O11 C31 103.4(4)
O10 Cu1 O12 C34 74.0(11)
O11 Cu1 O12 C34 148.3(4)
O13 Cu1 O12 C34 -11.8(4)
N1 Cu1 O12 C34 -112.5(4)
O6 Gd O5 C26 167.3(5)
O3 Gd O5 C26 -5.6(6)
O2 Gd O5 C26 -85.1(5)
O8 Gd O5 C26 130.0(5)
O9 Gd O5 C26 56.8(5)
O7 Gd O5 C26 -156.7(5)
O4 Gd O5 C26 -17.2(5)
O5 Gd O4 C24 14.2(5)
O6 Gd O4 C24 -169.6(4)
O3 Gd O4 C24 -158.0(5)
O2 Gd O4 C24 118.4(5)
O8 Gd O4 C24 -34.6(5)
O9 Gd O4 C24 -73.1(5)
O7 Gd O4 C24 72.3(5)
O5 Gd O6 C14 11.0(6)
O3 Gd O6 C14 -173.6(5)
O2 Gd O6 C14 -97.9(5)
O8 Gd O6 C14 48.2(5)
O9 Gd O6 C14 114.4(5)
O7 Gd O6 C14 -25.7(4)
O4 Gd O6 C14 -162.2(4)
O10 Cu1 N1 C3 159.7(4)
O11 Cu1 N1 C3 67.4(4)
O12 Cu1 N1 C3 -19.3(4)
O13 Cu1 N1 C3 -111.2(4)
O10 Cu1 N1 C2 -18.9(4)
O11 Cu1 N1 C2 -111.2(4)
O12 Cu1 N1 C2 162.2(4)
O13 Cu1 N1 C2 70.3(4)
C6 N2 O2 Gd -95.1(6)
C8 N2 O2 Gd 98.9(5)
O5 Gd O2 N2 -72.5(5)
O6 Gd O2 N2 75.8(4)
O3 Gd O2 N2 146.5(5)
O8 Gd O2 N2 4.0(6)
O9 Gd O2 N2 -160.7(4)
O7 Gd O2 N2 3.2(4)
O4 Gd O2 N2 -142.5(5)
O5 Gd O9 C19 51.1(5)
O6 Gd O9 C19 -96.2(5)
O3 Gd O9 C19 -163.3(5)
O2 Gd O9 C19 144.4(5)
O8 Gd O9 C19 -26.4(5)
O7 Gd O9 C19 -10.1(6)
O4 Gd O9 C19 126.4(5)
O5 Gd O7 C16 -131.9(5)
O6 Gd O7 C16 28.5(4)
O3 Gd O7 C16 72.8(5)
O2 Gd O7 C16 126.5(5)
O8 Gd O7 C16 -53.0(4)
O9 Gd O7 C16 -69.4(5)
O4 Gd O7 C16 171.9(4)
O5 Gd O8 C21 -54.6(5)
O6 Gd O8 C21 145.4(5)
O3 Gd O8 C21 91.4(5)
O2 Gd O8 C21 -138.0(5)
O9 Gd O8 C21 32.3(5)
O7 Gd O8 C21 -137.2(5)
O4 Gd O8 C21 -6.4(6)
Cu1 O11 C31 C30 -6.3(8)
Cu1 O11 C31 C32 174.5(4)
O1 N3 C7 C10 -41.7(7)
C6 N3 C7 C10 144.1(5)
O1 N3 C7 C9 77.8(6)
C6 N3 C7 C9 -96.5(5)
O1 N3 C7 C8 -163.9(5)
C6 N3 C7 C8 21.9(6)
O2 N2 C8 C11 -48.9(6)
C6 N2 C8 C11 143.4(5)
O2 N2 C8 C12 70.5(6)
C6 N2 C8 C12 -97.3(5)
O2 N2 C8 C7 -171.5(4)
C6 N2 C8 C7 20.8(5)
N3 C7 C8 N2 -23.6(5)
C10 C7 C8 N2 -141.4(5)
C9 C7 C8 N2 89.6(5)
N3 C7 C8 C11 -141.7(5)
C10 C7 C8 C11 100.4(6)
C9 C7 C8 C11 -28.6(7)
N3 C7 C8 C12 88.4(5)
C10 C7 C8 C12 -29.4(7)
C9 C7 C8 C12 -158.5(5)
O11 C31 C30 C29 1.5(9)
C32 C31 C30 C29 -179.3(6)
C3 N1 C2 C1 -1.0(8)
Cu1 N1 C2 C1 177.6(4)
O2 N2 C6 N3 -175.0(4)
C8 N2 C6 N3 -8.0(6)
O2 N2 C6 C1 1.9(8)
C8 N2 C6 C1 168.8(5)
O1 N3 C6 N2 176.2(5)
C7 N3 C6 N2 -9.8(6)
O1 N3 C6 C1 -0.7(8)
C7 N3 C6 C1 173.3(5)
Gd O6 C14 C15 18.3(8)
Gd O6 C14 C13 -162.1(3)
F2 C13 C14 O6 54.4(7)
F1 C13 C14 O6 -64.7(6)
F3 C13 C14 O6 175.7(4)
F2 C13 C14 C15 -125.9(6)
F1 C13 C14 C15 115.0(6)
F3 C13 C14 C15 -4.6(7)
C3 C4 C5 C1 1.0(8)
Br1 C4 C5 C1 -178.6(4)
Gd O5 C26 C25 14.9(9)
Gd O5 C26 C27 -167.1(4)
Gd O7 C16 C15 -24.7(8)
Gd O7 C16 C17 157.6(4)
Cu1 O12 C34 C35 7.6(8)
Cu1 O12 C34 C33 -170.9(4)
C2 N1 C3 C4 0.3(8)
Cu1 N1 C3 C4 -178.3(4)
C5 C4 C3 N1 -0.3(8)
Br1 C4 C3 N1 179.3(4)
Gd O4 C24 C25 -9.0(9)
Gd O4 C24 C23 171.0(4)
F17 C23 C24 O4 19.1(9)
F18 C23 C24 O4 145.3(6)
F16 C23 C24 O4 -98.6(7)
F17 C23 C24 C25 -161.0(7)
F18 C23 C24 C25 -34.7(9)
F16 C23 C24 C25 81.3(7)
Gd O8 C21 C20 -27.5(9)
Gd O8 C21 C22 154.9(5)
O11 C31 C32 F24 -35.7(7)
C30 C31 C32 F24 145.0(5)
O11 C31 C32 F23 -158.0(5)
C30 C31 C32 F23 22.7(7)
O11 C31 C32 F22 83.4(6)
C30 C31 C32 F22 -95.8(6)
Gd O9 C19 C20 15.1(9)
Gd O9 C19 C18 -163.3(4)
Cu1 O13 C36 C35 -8.5(8)
Cu1 O13 C36 C37 167.7(3)
Cu1 O10 C29 C30 4.8(9)
Cu1 O10 C29 C28 -172.8(5)
C31 C30 C29 O10 -0.8(10)
C31 C30 C29 C28 176.7(7)
O6 C14 C15 C16 2.2(9)
C13 C14 C15 C16 -177.4(5)
O7 C16 C15 C14 1.9(9)
C17 C16 C15 C14 179.7(5)
N1 C2 C1 C5 1.6(8)
N1 C2 C1 C6 -176.7(5)
C4 C5 C1 C2 -1.6(8)
C4 C5 C1 C6 176.8(5)
N2 C6 C1 C2 -28.8(8)
N3 C6 C1 C2 147.6(5)
N2 C6 C1 C5 152.9(5)
N3 C6 C1 C5 -30.7(8)
O13 C36 C37 F30 42.9(7)
C35 C36 C37 F30 -140.5(5)
O13 C36 C37 F29 -76.3(6)
C35 C36 C37 F29 100.3(6)
O13 C36 C37 F28 162.4(5)
C35 C36 C37 F28 -21.0(7)
O12 C34 C33 F26 77.0(7)
C35 C34 C33 F26 -101.7(7)
O12 C34 C33 F27 -162.9(6)
C35 C34 C33 F27 18.4(8)
O12 C34 C33 F25 -40.5(7)
C35 C34 C33 F25 140.8(6)
O7 C16 C17 F6 113.2(6)
C15 C16 C17 F6 -64.9(7)
O7 C16 C17 F5 -7.6(8)
C15 C16 C17 F5 174.3(6)
O7 C16 C17 F4 -126.1(6)
C15 C16 C17 F4 55.8(8)
O13 C36 C35 C34 -0.5(9)
C37 C36 C35 C34 -176.6(5)
O12 C34 C35 C36 1.2(9)
C33 C34 C35 C36 179.6(5)
O5 C26 C25 C24 0.3(10)
C27 C26 C25 C24 -177.6(5)
O4 C24 C25 C26 -2.6(10)
C23 C24 C25 C26 177.5(6)
O9 C19 C20 C21 7.5(10)
C18 C19 C20 C21 -174.2(6)
O8 C21 C20 C19 -1.2(10)
C22 C21 C20 C19 176.4(6)
O8 C21 C22 F8 179.0(6)
C20 C21 C22 F8 1.1(10)
O8 C21 C22 F9 57.7(8)
C20 C21 C22 F9 -120.2(7)
O8 C21 C22 F67 -59.9(8)
C20 C21 C22 F67 122.2(7)
O9 C19 C18 F11 54.6(8)
C20 C19 C18 F11 -124.0(7)
O9 C19 C18 F10 -64.0(8)
C20 C19 C18 F10 117.4(7)
O9 C19 C18 F12 178.7(6)
C20 C19 C18 F12 0.1(10)
O5 C26 C27 F13 53.8(7)
C25 C26 C27 F13 -128.0(6)
O5 C26 C27 F14 -65.8(7)
C25 C26 C27 F14 112.5(6)
O5 C26 C27 F15 176.1(5)
C25 C26 C27 F15 -5.7(8)
O10 C29 C28 F19 -33.8(10)
C30 C29 C28 F19 148.3(7)
O10 C29 C28 F21 -155.9(8)
C30 C29 C28 F21 26.2(12)
O10 C29 C28 F20 83.8(8)
C30 C29 C28 F20 -94.1(8)

loop_
_platon_squeeze_void_nr
_platon_squeeze_void_average_x
_platon_squeeze_void_average_y
_platon_squeeze_void_average_z
_platon_squeeze_void_volume
_platon_squeeze_void_count_electrons
1 0.500 0.000 0.000 167.1 0.1
